data_4341685
loop_
_publ_author_name
'Langley, Stuart K.'
'Moubaraki, Boujemaa'
'Tomasi, Corrado'
'Evangelisti, Marco'
'Brechin, Euan K.'
'Murray, Keith S.'

_publ_section_title
;
 Synthesis, Structure, and Magnetism of a Family of Heterometallic
 {Cu2Ln7} and {Cu4Ln12} (Ln = Gd, Tb, and Dy) Complexes: The Gd Analogues
 Exhibiting a Large Magnetocaloric Effect
;
_journal_name_full 'Inorganic Chemistry'
_journal_page_first 141119100121008
_journal_paper_doi 10.1021/ic5023467
_journal_year 2014
_chemical_formula_sum 'C142 H202 Cl8 Cu4 Dy12 N6 O66'
_chemical_formula_weight 5536.70
_chemical_name_systematic
; 
 ? 
;
_space_group_IT_number 2
_symmetry_cell_setting triclinic
_symmetry_space_group_name_Hall '-P 1'
_symmetry_space_group_name_H-M 'P -1'
_atom_sites_solution_hydrogens geom
_atom_sites_solution_primary direct
_atom_sites_solution_secondary difmap
_audit_creation_method SHELXL-97
_cell_angle_alpha 64.34(3)
_cell_angle_beta 63.89(3)
_cell_angle_gamma 86.39(3)
_cell_formula_units_Z 1
_cell_length_a 17.789(4)
_cell_length_b 17.868(4)
_cell_length_c 18.447(4)
_cell_measurement_reflns_used 58565
_cell_measurement_temperature 100(2)
_cell_measurement_theta_max 25.00
_cell_measurement_theta_min 1.58
_cell_volume 4686(3)
_computing_cell_refinement 'XDS (Kabsch, 1993)'
_computing_data_collection 'Blu-Ice (McPhillips et al, 2002)'
_computing_data_reduction 'XDS (Kabsch, 1993)'
_computing_molecular_graphics X-SEED
_computing_publication_material 'XCIF V6.12 (BrukerAXS, 2001).'
_computing_structure_refinement 'SHELXL-97 (Sheldrick, 1997)'
_computing_structure_solution 'SHELXS-97 (Sheldrick, 1990)'
_diffrn_ambient_temperature 100(2)
_diffrn_measured_fraction_theta_full 0.926
_diffrn_measured_fraction_theta_max 0.926
_diffrn_measurement_device_type synchrotron
_diffrn_measurement_method 'scans in phi'
_diffrn_radiation_monochromator 'double crystal'
_diffrn_radiation_source '3BM1 dipole'
_diffrn_radiation_type synchrotron
_diffrn_radiation_wavelength 0.71078
_diffrn_reflns_av_R_equivalents 0.0824
_diffrn_reflns_av_sigmaI/netI 0.0643
_diffrn_reflns_limit_h_max 21
_diffrn_reflns_limit_h_min -21
_diffrn_reflns_limit_k_max 21
_diffrn_reflns_limit_k_min -21
_diffrn_reflns_limit_l_max 21
_diffrn_reflns_limit_l_min -21
_diffrn_reflns_number 58565
_diffrn_reflns_theta_full 25.00
_diffrn_reflns_theta_max 25.00
_diffrn_reflns_theta_min 1.58
_exptl_absorpt_coefficient_mu 5.355
_exptl_absorpt_correction_T_max 0.983
_exptl_absorpt_correction_T_min 0.732
_exptl_absorpt_correction_type multi-scan
_exptl_absorpt_process_details SADABS
_exptl_crystal_colour blue
_exptl_crystal_density_diffrn 1.955
_exptl_crystal_density_method 'not measured'
_exptl_crystal_description plate
_exptl_crystal_F_000 2648
_exptl_crystal_size_max 0.03
_exptl_crystal_size_mid 0.03
_exptl_crystal_size_min 0.01
_refine_diff_density_max 2.332
_refine_diff_density_min -1.660
_refine_diff_density_rms 0.175
_refine_ls_extinction_method none
_refine_ls_goodness_of_fit_ref 1.015
_refine_ls_hydrogen_treatment mixed
_refine_ls_matrix_type full
_refine_ls_number_parameters 1180
_refine_ls_number_reflns 15264
_refine_ls_number_restraints 84
_refine_ls_restrained_S_all 1.013
_refine_ls_R_factor_all 0.0693
_refine_ls_R_factor_gt 0.0472
_refine_ls_shift/su_max 0.001
_refine_ls_shift/su_mean 0.000
_refine_ls_structure_factor_coef Fsqd
_refine_ls_weighting_details 'calc w=1/[\s^2^(Fo^2^)+(0.0750P)^2^+0.0000P] where P=(Fo^2^+2Fc^2^)/3'
_refine_ls_weighting_scheme calc
_refine_ls_wR_factor_gt 0.1194
_refine_ls_wR_factor_ref 0.1307
_reflns_number_gt 11273
_reflns_number_total 15264
_reflns_threshold_expression >2sigma(I)
_cod_data_source_file ic5023467_si_006.cif
_cod_data_source_block c:\x-seed\cu4dy1~1\copy
_cod_original_cell_volume 4686.6(16)
_cod_original_sg_symbol_H-M P-1
_cod_database_code 4341685

loop_
_symmetry_equiv_pos_as_xyz
'x, y, z'
'-x, -y, -z'

loop_
_atom_site_label
_atom_site_type_symbol
_atom_site_fract_x
_atom_site_fract_y
_atom_site_fract_z
_atom_site_U_iso_or_equiv
_atom_site_adp_type
_atom_site_occupancy
_atom_site_symmetry_multiplicity
_atom_site_calc_flag
_atom_site_refinement_flags
_atom_site_disorder_assembly
_atom_site_disorder_group
Dy1 Dy 0.47149(3) 0.74405(3) 0.25941(3) 0.03499(12) Uani 1 1 d . . .
Dy2 Dy 0.61921(3) 0.60215(3) 0.16866(3) 0.03786(12) Uani 1 1 d . . .
Dy3 Dy 0.41510(3) 0.49403(2) 0.39881(3) 0.03020(11) Uani 1 1 d . . .
Dy4 Dy 0.36369(3) 0.24480(3) 0.53995(3) 0.03706(12) Uani 1 1 d . . .
Dy5 Dy 0.40766(3) 0.36929(2) 0.63277(3) 0.03113(11) Uani 1 1 d . . .
Dy6 Dy 0.21150(3) 0.37805(3) 0.62829(3) 0.03733(12) Uani 1 1 d . . .
Cu1 Cu 0.18253(9) 0.32775(9) 0.83961(10) 0.0541(3) Uani 1 1 d . . .
Cu2 Cu 0.54637(10) 0.18912(9) 0.58050(11) 0.0569(4) Uani 1 1 d . . .
Cl1 Cl 0.5933(3) 0.0687(2) 0.5802(3) 0.0837(12) Uani 1 1 d . . .
Cl1S Cl 0.66034(17) 0.37597(16) 0.40754(19) 0.0476(6) Uani 1 1 d . . .
Cl2S Cl 0.2613(2) 0.11992(19) 0.8505(2) 0.0610(7) Uani 1 1 d . . .
Cl3S Cl 0.1425(10) 0.5223(10) 0.9368(12) 0.108(5) Uani 0.33 1 d PU A 1
Cl4S Cl 0.1182(12) 0.4285(13) 1.0952(13) 0.134(6) Uani 0.33 1 d PU B 4
Cl5S Cl 0.1831(6) -0.0107(6) 1.4399(7) 0.066(2) Uani 0.33 1 d PU C 3
O1 O 0.5045(5) 0.7801(4) 0.1090(5) 0.0495(18) Uani 1 1 d . . .
O1S O 0.237(3) -0.194(3) 0.754(3) 0.139(13) Uani 0.33 1 d PU . 7
O2 O 0.5975(5) 0.7076(4) 0.0494(4) 0.0433(16) Uani 1 1 d . . .
O2S O 0.207(2) -0.157(2) 0.906(2) 0.099(9) Uani 0.33 1 d PU D 6
O3 O 0.3377(5) 0.7088(4) 0.2683(6) 0.0510(19) Uani 1 1 d D . .
O4 O 0.3896(5) 0.7859(5) 0.3685(5) 0.0525(19) Uani 1 1 d . . .
O5 O 0.5640(5) 0.8782(4) 0.1660(5) 0.0470(18) Uani 1 1 d D . .
O5S O 0.177(3) -0.064(3) 1.532(3) 0.115(11) Uani 0.33 1 d PU E 4
O6 O 0.4714(4) 0.6114(4) 0.2501(4) 0.0361(15) Uani 1 1 d D . .
O6S O 0.134(3) -0.121(3) 0.792(3) 0.120(12) Uani 0.33 1 d PU F 8
O7 O 0.6072(4) 0.7042(4) 0.2187(5) 0.0369(15) Uani 1 1 d D . .
O7S O 0.1352(14) 0.5743(13) 0.8745(10) 0.28(3) Uani 0.67 1 d PD G 2
H7S H 0.0841 0.5799 0.8877 0.331 Uiso 0.67 1 d P H 2
O8 O 0.6976(5) 0.5729(5) 0.0367(5) 0.056(2) Uani 1 1 d . . .
O8S O 0.069(2) -0.1156(17) 1.643(2) 0.16(2) Uani 0.33 1 d PD I 5
H8S H 0.0373 -0.1310 1.6938 0.186 Uiso 0.33 1 d P J 5
O9 O 0.6909(6) 0.4797(5) 0.2080(5) 0.059(2) Uani 1 1 d . . .
O10 O 0.5337(5) 0.5136(4) 0.1564(5) 0.0489(18) Uani 1 1 d . . .
O10S O 0.226(3) 0.743(3) 0.706(3) 0.122(12) Uani 0.33 1 d PU . .
O11 O 0.4437(5) 0.4327(4) 0.3000(5) 0.0428(16) Uani 1 1 d . . .
O11S O -0.046(4) 0.732(4) 0.785(4) 0.201(18) Uani 0.33 1 d PU . .
O12 O 0.5623(4) 0.5269(4) 0.3324(5) 0.0346(14) Uani 1 1 d D . .
O13 O 0.4489(4) 0.6211(4) 0.3969(4) 0.0336(14) Uani 1 1 d D . .
O14 O 0.2927(4) 0.5450(4) 0.3814(5) 0.0419(16) Uani 1 1 d . . .
O15 O 0.1772(5) 0.4751(4) 0.5152(5) 0.0458(17) Uani 1 1 d . . .
O16 O 0.3446(4) 0.4691(3) 0.5473(4) 0.0345(14) Uani 1 1 d D . .
O17 O 0.3064(4) 0.3703(3) 0.4897(4) 0.0325(14) Uani 1 1 d D . .
O18 O 0.4540(4) 0.3716(4) 0.4902(4) 0.0322(14) Uani 1 1 d D . .
O19 O 0.3757(6) 0.2743(4) 0.3967(5) 0.0508(19) Uani 1 1 d D . .
O20 O 0.4974(5) 0.2121(5) 0.5001(6) 0.0513(19) Uani 1 1 d . . .
O21 O 0.3289(6) 0.1101(4) 0.6720(6) 0.057(2) Uani 1 1 d D . .
O22 O 0.4569(5) 0.2354(4) 0.6532(5) 0.0472(17) Uani 1 1 d D . .
O23 O 0.2985(4) 0.2798(4) 0.6584(4) 0.0379(15) Uani 1 1 d D . .
O24 O 0.2246(5) 0.1962(4) 0.5798(6) 0.0511(18) Uani 1 1 d D . .
O25 O 0.1344(4) 0.2770(4) 0.6284(5) 0.0440(16) Uani 1 1 d . . .
O26 O 0.2703(4) 0.3972(4) 0.7221(5) 0.0456(17) Uani 1 1 d D . .
O27 O 0.1290(6) 0.4695(6) 0.6794(6) 0.073(3) Uani 1 1 d . . .
O28 O 0.1301(5) 0.2993(5) 0.7799(5) 0.061(2) Uani 1 1 d . . .
O29 O 0.2438(5) 0.3248(5) 0.9057(5) 0.0503(18) Uani 1 1 d . . .
O30 O 0.0915(7) 0.4358(7) 0.8511(7) 0.082(3) Uani 1 1 d . . .
H30 H 0.1107 0.4520 0.8771 0.098 Uiso 1 1 calc R . .
N1 N 0.3930(6) 0.8752(5) 0.2020(6) 0.043(2) Uani 1 1 d . . .
N2 N 0.3782(6) 0.1159(5) 0.5041(7) 0.050(2) Uani 1 1 d . . .
N3 N 0.0838(7) 0.2542(7) 0.9565(8) 0.069(3) Uani 1 1 d . . .
C1 C 0.5456(8) 0.7590(6) 0.0484(7) 0.044(3) Uani 1 1 d . . .
C2 C 0.5299(8) 0.7985(6) -0.0335(7) 0.049(3) Uani 1 1 d . . .
C3 C 0.4491(8) 0.7834(7) -0.0192(9) 0.052(3) Uani 1 1 d . . .
H3 H 0.4053 0.7530 0.0409 0.062 Uiso 1 1 calc R . .
C3S C 0.1021(14) -0.0314(14) 1.6154(15) 0.019(4) Uani 0.33 1 d PDU I 5
H3S1 H 0.0797 0.0087 1.5764 0.028 Uiso 0.33 1 calc PR I 5
H3S2 H 0.1641 -0.0226 1.5821 0.028 Uiso 0.33 1 calc PR I 5
H3S3 H 0.0851 -0.0228 1.6692 0.028 Uiso 0.33 1 calc PR I 5
C4 C 0.4301(9) 0.8118(7) -0.0908(9) 0.058(3) Uani 1 1 d . . .
H4 H 0.3736 0.8000 -0.0794 0.069 Uiso 1 1 calc R . .
C4S C 0.1395 0.5077 0.9526 0.087 Uani 0.67 1 d PDU G 2
H4S1 H 0.1882 0.4798 0.9323 0.130 Uiso 0.67 1 d P K 2
H4S2 H 0.0873 0.4666 0.9897 0.130 Uiso 0.67 1 d P L 2
H4S3 H 0.1462 0.5317 0.9886 0.130 Uiso 0.67 1 d P M 2
C5 C 0.4915(10) 0.8565(7) -0.1776(9) 0.061(3) Uani 1 1 d . . .
H5 H 0.4780 0.8755 -0.2266 0.073 Uiso 1 1 calc R . .
C6 C 0.5734(10) 0.8740(6) -0.1936(8) 0.058(3) Uani 1 1 d . . .
H6 H 0.6159 0.9060 -0.2541 0.070 Uiso 1 1 calc R . .
C7 C 0.5955(8) 0.8459(6) -0.1230(7) 0.050(3) Uani 1 1 d . . .
C8 C 0.6810(9) 0.8718(7) -0.1427(8) 0.059(3) Uani 1 1 d . . .
C9 C 0.7509(10) 0.8743(9) -0.2192(11) 0.082(4) Uani 1 1 d . . .
H9 H 0.7424 0.8540 -0.2553 0.099 Uiso 1 1 calc R . .
C10 C 0.8321(12) 0.9055(10) -0.2436(12) 0.101(6) Uani 1 1 d . . .
H10 H 0.8787 0.9062 -0.2958 0.121 Uiso 1 1 calc R . .
C11 C 0.8456(15) 0.9355(10) -0.1923(15) 0.111(7) Uani 1 1 d . . .
H11 H 0.9009 0.9585 -0.2095 0.133 Uiso 1 1 calc R . .
C12 C 0.7763(13) 0.9315(8) -0.1147(13) 0.087(5) Uani 1 1 d . . .
H12 H 0.7850 0.9504 -0.0777 0.104 Uiso 1 1 calc R . .
C13 C 0.6958(9) 0.9008(6) -0.0909(9) 0.061(3) Uani 1 1 d . . .
H13 H 0.6495 0.8993 -0.0380 0.073 Uiso 1 1 calc R . .
C14 C 0.2848(8) 0.7661(6) 0.2379(8) 0.052(3) Uani 1 1 d . . .
H14A H 0.2373 0.7702 0.2900 0.063 Uiso 1 1 calc R . .
H14B H 0.2609 0.7454 0.2094 0.063 Uiso 1 1 calc R . .
C15 C 0.3385(8) 0.8507(6) 0.1707(8) 0.051(3) Uani 1 1 d . . .
H15A H 0.3012 0.8934 0.1603 0.061 Uiso 1 1 calc R . .
H15B H 0.3749 0.8497 0.1123 0.061 Uiso 1 1 calc R . .
C16 C 0.3164(8) 0.8221(7) 0.3688(8) 0.050(3) Uani 1 1 d . . .
H16A H 0.2916 0.8400 0.4173 0.060 Uiso 1 1 calc R . .
H16B H 0.2734 0.7805 0.3801 0.060 Uiso 1 1 calc R . .
C17 C 0.3430(7) 0.8989(6) 0.2753(7) 0.045(2) Uani 1 1 d . . .
H17A H 0.2918 0.9198 0.2702 0.054 Uiso 1 1 calc R . .
H17B H 0.3773 0.9447 0.2694 0.054 Uiso 1 1 calc R . .
C18 C 0.4598(8) 0.9463(6) 0.1228(8) 0.053(3) Uani 1 1 d . . .
H18A H 0.4348 0.9987 0.1085 0.064 Uiso 1 1 calc R . .
H18B H 0.4822 0.9353 0.0694 0.064 Uiso 1 1 calc R . .
C19 C 0.5328(8) 0.9580(6) 0.1420(8) 0.057(3) Uani 1 1 d . . .
H19A H 0.5784 1.0032 0.0877 0.068 Uiso 1 1 calc R . .
H19B H 0.5122 0.9732 0.1924 0.068 Uiso 1 1 calc R . .
C20 C 0.4708(7) 0.4576(6) 0.2175(7) 0.044(2) Uani 1 1 d . . .
C21 C 0.4241(8) 0.4172(6) 0.1902(7) 0.047(3) Uani 1 1 d . . .
C22 C 0.3348(9) 0.4073(7) 0.2359(10) 0.063(3) Uani 1 1 d . . .
H22 H 0.3075 0.4240 0.2826 0.076 Uiso 1 1 calc R . .
C23 C 0.2871(10) 0.3727(7) 0.2116(10) 0.072(4) Uani 1 1 d . . .
H23 H 0.2270 0.3648 0.2419 0.086 Uiso 1 1 calc R . .
C24 C 0.3296(14) 0.3498(8) 0.1416(12) 0.086(6) Uani 1 1 d . . .
H24 H 0.2977 0.3288 0.1226 0.104 Uiso 1 1 calc R . .
C25 C 0.4127(13) 0.3568(8) 0.1017(10) 0.069(4) Uani 1 1 d . . .
H25 H 0.4388 0.3378 0.0568 0.083 Uiso 1 1 calc R . .
C26 C 0.4641(9) 0.3908(6) 0.1226(8) 0.057(3) Uani 1 1 d . . .
C27 C 0.5584(10) 0.3904(7) 0.0796(8) 0.066(4) Uani 1 1 d . . .
C28 C 0.6013(13) 0.4168(8) -0.0142(10) 0.089(6) Uani 1 1 d . . .
H28 H 0.5728 0.4355 -0.0505 0.107 Uiso 1 1 calc R . .
C29 C 0.6880(16) 0.4138(9) -0.0511(13) 0.108(7) Uani 1 1 d . . .
H29 H 0.7193 0.4335 -0.1147 0.130 Uiso 1 1 calc R . .
C30 C 0.7298(12) 0.3844(10) -0.0008(15) 0.119(9) Uani 1 1 d . . .
H30A H 0.7885 0.3814 -0.0287 0.143 Uiso 1 1 calc R . .
C31 C 0.6872(10) 0.3588(10) 0.0904(13) 0.090(5) Uani 1 1 d . . .
H31 H 0.7171 0.3398 0.1253 0.108 Uiso 1 1 calc R . .
C32 C 0.6008(10) 0.3602(8) 0.1327(9) 0.067(4) Uani 1 1 d . . .
H32 H 0.5711 0.3411 0.1963 0.081 Uiso 1 1 calc R . .
C33 C 0.3439(8) 0.1308(6) 0.4403(8) 0.051(3) Uani 1 1 d . . .
H33A H 0.2816 0.1278 0.4712 0.061 Uiso 1 1 calc R . .
H33B H 0.3560 0.0866 0.4197 0.061 Uiso 1 1 calc R . .
C34 C 0.3829(9) 0.2153(6) 0.3604(9) 0.057(3) Uani 1 1 d . . .
H34A H 0.4432 0.2156 0.3221 0.068 Uiso 1 1 calc R . .
H34B H 0.3525 0.2302 0.3234 0.068 Uiso 1 1 calc R . .
C35 C 0.4695(9) 0.1060(8) 0.4644(9) 0.064(4) Uani 1 1 d . . .
H35A H 0.4832 0.0937 0.4129 0.077 Uiso 1 1 calc R . .
H35B H 0.4798 0.0580 0.5106 0.077 Uiso 1 1 calc R . .
C36 C 0.5273(8) 0.1861(8) 0.4315(8) 0.055(3) Uani 1 1 d . . .
H36A H 0.5861 0.1747 0.4169 0.065 Uiso 1 1 calc R . .
H36B H 0.5275 0.2311 0.3760 0.065 Uiso 1 1 calc R . .
C37 C 0.3273(10) 0.0393(7) 0.5893(9) 0.066(4) Uani 1 1 d . . .
H37A H 0.3426 -0.0113 0.5801 0.079 Uiso 1 1 calc R . .
H37B H 0.2663 0.0403 0.6061 0.079 Uiso 1 1 calc R . .
C38 C 0.3439(11) 0.0351(7) 0.6658(9) 0.070(4) Uani 1 1 d . . .
H38A H 0.3058 -0.0129 0.7238 0.084 Uiso 1 1 calc R . .
H38B H 0.4032 0.0272 0.6528 0.084 Uiso 1 1 calc R . .
C39 C 0.2139(7) 0.5260(6) 0.4332(7) 0.043(2) Uani 1 1 d . . .
C40 C 0.1581(7) 0.5692(7) 0.3886(8) 0.051(3) Uani 1 1 d . . .
C41 C 0.1742(8) 0.5717(8) 0.3082(9) 0.061(3) Uani 1 1 d . . .
H41 H 0.2220 0.5495 0.2795 0.073 Uiso 1 1 calc R . .
C42 C 0.1222(9) 0.6062(9) 0.2667(10) 0.070(4) Uani 1 1 d . . .
H42 H 0.1350 0.6089 0.2098 0.084 Uiso 1 1 calc R . .
C43 C 0.0540(9) 0.6352(9) 0.3094(10) 0.073(4) Uani 1 1 d . . .
H43 H 0.0172 0.6569 0.2830 0.087 Uiso 1 1 calc R . .
C44 C 0.0352(8) 0.6344(7) 0.3925(10) 0.064(3) Uani 1 1 d . . .
H44 H -0.0139 0.6550 0.4213 0.076 Uiso 1 1 calc R . .
C45 C 0.0884(7) 0.6035(7) 0.4324(9) 0.057(3) Uani 1 1 d . . .
C46 C 0.0739(7) 0.6145(7) 0.5114(9) 0.060(3) Uani 1 1 d . . .
C47 C 0.1383(9) 0.6469(8) 0.5160(10) 0.063(3) Uani 1 1 d . . .
H47 H 0.1940 0.6580 0.4683 0.076 Uiso 1 1 calc R . .
C48 C 0.1276(12) 0.6649(9) 0.5865(11) 0.082(4) Uani 1 1 d . . .
H48 H 0.1733 0.6908 0.5855 0.098 Uiso 1 1 calc R . .
C49 C 0.0459(13) 0.6423(12) 0.6583(15) 0.101(6) Uani 1 1 d . . .
H49 H 0.0364 0.6523 0.7080 0.122 Uiso 1 1 calc R . .
C50 C -0.0211(12) 0.6065(12) 0.6605(13) 0.096(5) Uani 1 1 d . . .
H50 H -0.0751 0.5898 0.7120 0.115 Uiso 1 1 calc R . .
C51 C -0.0089(11) 0.5944(9) 0.5839(12) 0.085(5) Uani 1 1 d . . .
H51 H -0.0555 0.5733 0.5821 0.102 Uiso 1 1 calc R . .
C52 C 0.1560(8) 0.2234(6) 0.5985(8) 0.050(3) Uani 1 1 d . . .
C53 C 0.0955(8) 0.1967(7) 0.5739(9) 0.055(3) Uani 1 1 d . . .
C54 C 0.1216(11) 0.2173(8) 0.4863(10) 0.075(4) Uani 1 1 d . . .
H54 H 0.1784 0.2436 0.4432 0.090 Uiso 1 1 calc R . .
C55 C 0.0659(13) 0.2003(9) 0.4573(12) 0.094(6) Uani 1 1 d . . .
H55 H 0.0852 0.2136 0.3956 0.113 Uiso 1 1 calc R . .
C56 C -0.0171(13) 0.1642(9) 0.5205(13) 0.102(7) Uani 1 1 d . . .
H56 H -0.0556 0.1553 0.5011 0.122 Uiso 1 1 calc R . .
C57 C -0.0454(11) 0.1407(9) 0.6113(11) 0.086(5) Uani 1 1 d . . .
H57 H -0.1023 0.1145 0.6538 0.104 Uiso 1 1 calc R . .
C58 C 0.0113(9) 0.1558(8) 0.6407(10) 0.067(4) Uani 1 1 d . . .
C59 C -0.0158(9) 0.1242(7) 0.7385(10) 0.065(4) Uani 1 1 d . . .
C60 C 0.0321(10) 0.0710(8) 0.7764(10) 0.076(4) Uani 1 1 d . . .
H60 H 0.0853 0.0613 0.7396 0.091 Uiso 1 1 calc R . .
C61 C -0.0015(13) 0.0329(9) 0.8704(12) 0.089(5) Uani 1 1 d . . .
H61 H 0.0293 -0.0042 0.8978 0.107 Uiso 1 1 calc R . .
C62 C -0.0771(14) 0.0471(10) 0.9246(13) 0.097(6) Uani 1 1 d . . .
H62 H -0.0984 0.0195 0.9885 0.116 Uiso 1 1 calc R . .
C63 C -0.1229(13) 0.1023(12) 0.8860(13) 0.104(6) Uani 1 1 d . . .
H63 H -0.1738 0.1155 0.9225 0.124 Uiso 1 1 calc R . .
C64 C -0.0922(10) 0.1374(9) 0.7930(12) 0.082(4) Uani 1 1 d . . .
H64 H -0.1250 0.1716 0.7664 0.099 Uiso 1 1 calc R . .
C65 C 0.0538(8) 0.2391(9) 0.8434(8) 0.069(4) Uani 1 1 d . . .
H65A H 0.0518 0.1975 0.8221 0.083 Uiso 1 1 calc R . .
H65B H 0.0040 0.2683 0.8474 0.083 Uiso 1 1 calc R . .
C66 C 0.0501(10) 0.1948(9) 0.9349(10) 0.075(4) Uani 1 1 d . . .
H66A H 0.0840 0.1485 0.9373 0.090 Uiso 1 1 calc R . .
H66B H -0.0093 0.1700 0.9812 0.090 Uiso 1 1 calc R . .
C67 C 0.1244(10) 0.2131(9) 1.0163(9) 0.073(4) Uani 1 1 d . . .
H67A H 0.1516 0.1669 1.0043 0.087 Uiso 1 1 calc R . .
H67B H 0.0807 0.1887 1.0804 0.087 Uiso 1 1 calc R . .
C68 C 0.1914(10) 0.2768(8) 0.9999(8) 0.070(4) Uani 1 1 d . . .
H68A H 0.1630 0.3146 1.0266 0.084 Uiso 1 1 calc R . .
H68B H 0.2263 0.2467 1.0296 0.084 Uiso 1 1 calc R . .
C69 C 0.0210(10) 0.3069(11) 0.9896(10) 0.085(5) Uani 1 1 d . . .
H69A H -0.0345 0.2703 1.0346 0.102 Uiso 1 1 calc R . .
H69B H 0.0399 0.3281 1.0213 0.102 Uiso 1 1 calc R . .
C70 C 0.0086(12) 0.3788(12) 0.9194(13) 0.123(8) Uani 1 1 d . . .
H70A H -0.0331 0.4098 0.9472 0.148 Uiso 1 1 calc R . .
H70B H -0.0138 0.3587 0.8893 0.148 Uiso 1 1 calc R . .
H1H H 0.463(12) 0.589(12) 0.220(12) 0.148 Uiso 1 1 d D . .
H2H H 0.422(11) 0.653(11) 0.424(12) 0.148 Uiso 1 1 d D . .
H3H H 0.648(9) 0.748(8) 0.189(12) 0.148 Uiso 1 1 d D . .
H4H H 0.6009(8) 0.495(4) 0.341(8) 0.148 Uiso 1 1 d D . .
H9H H 0.347(13) 0.516(7) 0.553(13) 0.148 Uiso 1 1 d D . .
H10H H 0.270(8) 0.3766(19) 0.467(10) 0.148 Uiso 1 1 d D . .
H11H H 0.260(9) 0.243(10) 0.713(6) 0.148 Uiso 1 1 d D . .
H12H H 0.502(7) 0.351(12) 0.470(13) 0.148 Uiso 1 1 d D . .
H13H H 0.272(13) 0.451(4) 0.711(13) 0.148 Uiso 1 1 d D . .
H14H H 0.414(8) 0.193(8) 0.690(11) 0.148 Uiso 1 1 d D . .
H16H H 0.276(5) 0.118(13) 0.680(14) 0.148 Uiso 1 1 d D . .
H17H H 0.398(12) 0.329(3) 0.364(11) 0.148 Uiso 1 1 d D . .
H21H H 0.311(6) 0.657(3) 0.310(5) 0.04(3) Uiso 1 1 d D . .
H20H H 0.6201(11) 0.892(9) 0.137(9) 0.09(5) Uiso 1 1 d D . .

loop_
_atom_site_aniso_label
_atom_site_aniso_U_11
_atom_site_aniso_U_22
_atom_site_aniso_U_33
_atom_site_aniso_U_23
_atom_site_aniso_U_13
_atom_site_aniso_U_12
Dy1 0.0496(3) 0.0190(2) 0.0450(3) -0.01216(18) -0.0316(2) 0.01030(18)
Dy2 0.0546(3) 0.0247(2) 0.0415(3) -0.01538(19) -0.0280(2) 0.01134(19)
Dy3 0.0408(2) 0.01845(19) 0.0429(2) -0.01370(17) -0.0291(2) 0.00818(16)
Dy4 0.0507(3) 0.0192(2) 0.0523(3) -0.01572(19) -0.0333(2) 0.00810(18)
Dy5 0.0417(2) 0.0201(2) 0.0424(2) -0.01389(18) -0.0286(2) 0.00747(17)
Dy6 0.0390(3) 0.0279(2) 0.0494(3) -0.0141(2) -0.0272(2) 0.00629(18)
Cu1 0.0545(8) 0.0509(8) 0.0531(8) -0.0185(7) -0.0262(7) 0.0054(6)
Cu2 0.0781(10) 0.0505(8) 0.0727(10) -0.0382(8) -0.0522(9) 0.0333(7)
Cl1 0.131(3) 0.068(2) 0.136(3) -0.074(2) -0.107(3) 0.063(2)
Cl1S 0.0555(15) 0.0392(13) 0.0638(16) -0.0290(12) -0.0359(13) 0.0196(11)
Cl2S 0.0579(17) 0.0544(17) 0.0555(17) -0.0094(14) -0.0279(14) 0.0002(13)
Cl3S 0.095(7) 0.114(8) 0.128(9) -0.094(7) -0.023(6) 0.022(6)
Cl4S 0.133(9) 0.133(9) 0.140(9) -0.071(7) -0.056(7) 0.030(7)
Cl5S 0.054(5) 0.059(5) 0.073(5) -0.023(4) -0.024(4) -0.009(4)
O1 0.074(5) 0.031(4) 0.054(4) -0.019(3) -0.039(4) 0.014(3)
O1S 0.139(13) 0.139(13) 0.139(13) -0.063(6) -0.064(6) 0.022(2)
O2 0.068(5) 0.029(3) 0.039(4) -0.011(3) -0.035(4) 0.008(3)
O2S 0.099(10) 0.099(10) 0.099(10) -0.045(4) -0.046(4) 0.0158(18)
O3 0.060(5) 0.031(4) 0.073(5) -0.014(4) -0.051(4) 0.016(3)
O4 0.075(5) 0.043(4) 0.057(5) -0.026(4) -0.043(4) 0.031(4)
O5 0.050(4) 0.021(3) 0.068(5) -0.014(3) -0.031(4) 0.005(3)
O5S 0.115(11) 0.115(11) 0.115(11) -0.052(5) -0.053(5) 0.018(2)
O6 0.053(4) 0.015(3) 0.049(4) -0.013(3) -0.033(3) 0.009(3)
O6S 0.119(12) 0.119(12) 0.120(12) -0.054(5) -0.055(5) 0.019(2)
O7 0.048(4) 0.020(3) 0.053(4) -0.016(3) -0.033(3) 0.012(3)
O7S 0.079(15) 0.61(8) 0.16(3) -0.26(4) 0.031(16) -0.10(3)
O8 0.076(6) 0.047(4) 0.046(4) -0.023(4) -0.028(4) 0.019(4)
O8S 0.09(3) 0.24(6) 0.047(19) -0.04(3) 0.006(18) 0.01(3)
O9 0.081(6) 0.045(4) 0.059(5) -0.026(4) -0.038(4) 0.029(4)
O10 0.071(5) 0.034(4) 0.055(4) -0.028(4) -0.032(4) 0.013(4)
O10S 0.122(12) 0.122(12) 0.122(12) -0.055(5) -0.056(5) 0.019(2)
O11 0.064(5) 0.028(3) 0.049(4) -0.019(3) -0.034(4) 0.006(3)
O11S 0.201(18) 0.201(18) 0.201(18) -0.091(8) -0.092(8) 0.032(3)
O12 0.044(4) 0.019(3) 0.057(4) -0.021(3) -0.034(3) 0.013(3)
O13 0.047(4) 0.020(3) 0.054(4) -0.021(3) -0.036(3) 0.011(3)
O14 0.039(4) 0.036(4) 0.061(4) -0.018(3) -0.037(4) 0.013(3)
O15 0.047(4) 0.043(4) 0.054(4) -0.017(4) -0.035(4) 0.018(3)
O16 0.054(4) 0.015(3) 0.050(4) -0.014(3) -0.037(3) 0.009(3)
O17 0.037(3) 0.017(3) 0.051(4) -0.012(3) -0.029(3) 0.002(2)
O18 0.044(4) 0.019(3) 0.043(4) -0.012(3) -0.031(3) 0.013(3)
O19 0.088(6) 0.027(4) 0.061(5) -0.025(3) -0.050(4) 0.014(4)
O20 0.060(5) 0.043(4) 0.080(5) -0.040(4) -0.046(4) 0.024(4)
O21 0.093(6) 0.025(4) 0.062(5) -0.016(3) -0.045(5) 0.010(4)
O22 0.063(5) 0.029(4) 0.056(5) -0.018(3) -0.034(4) 0.013(3)
O23 0.048(4) 0.022(3) 0.049(4) -0.012(3) -0.030(3) 0.006(3)
O24 0.055(5) 0.033(4) 0.078(5) -0.028(4) -0.037(4) 0.006(3)
O25 0.040(4) 0.034(4) 0.061(5) -0.016(3) -0.030(4) 0.000(3)
O26 0.040(4) 0.042(4) 0.058(4) -0.025(4) -0.024(3) 0.010(3)
O27 0.095(7) 0.080(7) 0.067(6) -0.041(5) -0.052(5) 0.051(6)
O28 0.059(5) 0.063(5) 0.057(5) -0.019(4) -0.031(4) -0.001(4)
O29 0.059(5) 0.048(4) 0.049(4) -0.019(4) -0.030(4) 0.006(4)
O30 0.097(8) 0.082(7) 0.073(6) -0.035(6) -0.046(6) 0.025(6)
N1 0.062(6) 0.024(4) 0.046(5) -0.010(4) -0.034(4) 0.009(4)
N2 0.079(7) 0.027(4) 0.074(6) -0.029(4) -0.056(6) 0.017(4)
N3 0.064(7) 0.068(7) 0.068(7) -0.029(6) -0.028(6) 0.008(6)
C1 0.076(8) 0.017(4) 0.052(6) -0.014(4) -0.043(6) 0.013(5)
C2 0.089(9) 0.024(5) 0.053(6) -0.022(5) -0.047(6) 0.021(5)
C3 0.072(8) 0.036(6) 0.076(8) -0.033(6) -0.051(7) 0.019(5)
C3S 0.019(4) 0.018(4) 0.019(4) -0.009(2) -0.008(2) 0.0029(12)
C4 0.087(9) 0.044(6) 0.084(9) -0.044(7) -0.059(8) 0.024(6)
C4S 0.087 0.087 0.087 -0.039 -0.039 0.014
C5 0.109(11) 0.038(6) 0.073(9) -0.032(6) -0.065(8) 0.017(7)
C6 0.112(11) 0.022(5) 0.051(7) -0.011(5) -0.052(7) 0.007(6)
C7 0.089(9) 0.019(5) 0.054(7) -0.013(5) -0.046(6) 0.007(5)
C8 0.100(10) 0.025(5) 0.044(6) -0.005(5) -0.034(7) -0.001(6)
C9 0.091(11) 0.061(9) 0.077(10) -0.011(7) -0.039(9) -0.021(8)
C10 0.096(13) 0.066(10) 0.081(11) 0.004(9) -0.022(10) -0.028(9)
C11 0.140(18) 0.049(9) 0.117(15) 0.006(10) -0.073(15) -0.038(10)
C12 0.137(15) 0.036(7) 0.111(13) -0.018(8) -0.091(13) 0.016(8)
C13 0.095(10) 0.026(5) 0.078(8) -0.009(5) -0.066(8) -0.003(6)
C14 0.063(7) 0.034(6) 0.076(8) -0.022(5) -0.049(6) 0.021(5)
C15 0.069(7) 0.030(5) 0.070(7) -0.020(5) -0.051(6) 0.019(5)
C16 0.066(7) 0.036(6) 0.061(7) -0.022(5) -0.040(6) 0.016(5)
C17 0.059(7) 0.025(5) 0.060(7) -0.020(5) -0.035(6) 0.016(4)
C18 0.070(8) 0.032(5) 0.058(7) -0.006(5) -0.045(6) 0.018(5)
C19 0.074(8) 0.018(5) 0.065(7) -0.008(5) -0.033(6) 0.013(5)
C20 0.068(7) 0.029(5) 0.047(6) -0.022(5) -0.032(6) 0.010(5)
C21 0.074(8) 0.031(5) 0.055(6) -0.020(5) -0.046(6) 0.015(5)
C22 0.092(10) 0.033(6) 0.091(9) -0.021(6) -0.071(8) 0.013(6)
C23 0.092(10) 0.035(6) 0.095(10) -0.006(7) -0.069(9) -0.006(6)
C24 0.175(18) 0.034(7) 0.116(13) -0.033(8) -0.122(14) 0.022(9)
C25 0.134(14) 0.040(7) 0.071(9) -0.031(6) -0.073(10) 0.026(8)
C26 0.114(11) 0.030(5) 0.058(7) -0.024(5) -0.061(8) 0.024(6)
C27 0.107(11) 0.028(6) 0.055(7) -0.023(5) -0.028(7) 0.010(6)
C28 0.158(17) 0.037(7) 0.060(8) -0.021(6) -0.044(10) 0.043(9)
C29 0.17(2) 0.034(8) 0.082(12) -0.026(8) -0.027(13) 0.020(10)
C30 0.098(13) 0.041(8) 0.118(16) -0.024(10) 0.019(12) 0.011(8)
C31 0.077(10) 0.063(9) 0.129(15) -0.061(10) -0.029(10) 0.020(8)
C32 0.093(10) 0.039(6) 0.067(8) -0.027(6) -0.031(8) 0.007(6)
C33 0.088(9) 0.026(5) 0.061(7) -0.024(5) -0.049(7) 0.017(5)
C34 0.093(9) 0.030(5) 0.077(8) -0.032(6) -0.057(7) 0.018(6)
C35 0.106(11) 0.055(7) 0.085(9) -0.051(7) -0.072(9) 0.045(7)
C36 0.057(7) 0.057(7) 0.069(8) -0.031(6) -0.044(6) 0.022(6)
C37 0.113(11) 0.026(5) 0.076(8) -0.017(6) -0.064(8) 0.002(6)
C38 0.127(12) 0.021(5) 0.066(8) -0.013(5) -0.054(8) 0.005(6)
C39 0.048(6) 0.029(5) 0.059(7) -0.011(5) -0.039(6) 0.008(4)
C40 0.049(6) 0.042(6) 0.058(7) -0.007(5) -0.036(6) 0.001(5)
C41 0.055(7) 0.047(7) 0.074(8) -0.012(6) -0.039(7) 0.006(5)
C42 0.071(9) 0.076(9) 0.073(9) -0.022(7) -0.054(8) 0.013(7)
C43 0.058(8) 0.066(9) 0.086(10) -0.012(7) -0.049(8) 0.009(7)
C44 0.056(7) 0.040(6) 0.086(9) -0.012(6) -0.043(7) 0.013(5)
C45 0.043(6) 0.037(6) 0.083(9) -0.014(6) -0.035(6) 0.004(5)
C46 0.047(7) 0.041(6) 0.089(9) -0.028(6) -0.032(7) 0.025(5)
C47 0.071(8) 0.044(7) 0.081(9) -0.021(6) -0.047(7) 0.012(6)
C48 0.097(12) 0.052(8) 0.095(11) -0.022(8) -0.055(10) 0.011(8)
C49 0.111(15) 0.092(13) 0.144(17) -0.067(13) -0.083(15) 0.036(12)
C50 0.097(13) 0.093(13) 0.111(14) -0.052(11) -0.058(11) 0.046(11)
C51 0.085(11) 0.055(9) 0.107(12) -0.033(8) -0.044(10) 0.024(8)
C52 0.061(7) 0.029(5) 0.063(7) -0.013(5) -0.038(6) -0.003(5)
C53 0.063(7) 0.037(6) 0.075(8) -0.013(5) -0.051(7) -0.001(5)
C54 0.100(11) 0.052(8) 0.087(10) -0.021(7) -0.063(9) 0.002(7)
C55 0.156(17) 0.057(9) 0.094(11) -0.013(8) -0.094(13) -0.007(10)
C56 0.138(16) 0.054(9) 0.140(16) -0.007(9) -0.118(14) -0.009(10)
C57 0.097(11) 0.059(8) 0.109(12) -0.003(8) -0.084(10) -0.013(8)
C58 0.071(8) 0.041(6) 0.092(10) -0.014(6) -0.055(8) -0.003(6)
C59 0.069(8) 0.033(6) 0.093(10) -0.010(6) -0.052(8) -0.017(6)
C60 0.086(10) 0.053(8) 0.080(10) -0.008(7) -0.051(8) 0.004(7)
C61 0.122(15) 0.046(8) 0.084(11) -0.003(8) -0.059(11) -0.005(9)
C62 0.125(16) 0.057(10) 0.092(12) -0.014(9) -0.049(12) -0.029(10)
C63 0.102(14) 0.088(13) 0.099(14) -0.030(11) -0.036(11) -0.019(11)
C64 0.068(10) 0.059(9) 0.107(13) -0.027(9) -0.038(9) -0.009(7)
C65 0.052(7) 0.074(9) 0.060(8) -0.009(7) -0.026(6) -0.021(6)
C66 0.074(9) 0.055(8) 0.081(10) -0.011(7) -0.041(8) -0.002(7)
C67 0.086(10) 0.058(8) 0.058(8) -0.011(6) -0.034(7) 0.002(7)
C68 0.092(10) 0.057(8) 0.052(7) -0.015(6) -0.034(7) 0.006(7)
C69 0.065(9) 0.095(12) 0.064(9) -0.023(8) -0.016(7) 0.009(8)
C70 0.094(13) 0.099(14) 0.101(14) -0.034(11) 0.001(11) 0.042(11)

loop_
_atom_type_symbol
_atom_type_description
_atom_type_scat_dispersion_real
_atom_type_scat_dispersion_imag
_atom_type_scat_source
C C 0.0033 0.0016 'International Tables Vol C Tables 4.2.6.8 and 6.1.1.4'
H H 0.0000 0.0000 'International Tables Vol C Tables 4.2.6.8 and 6.1.1.4'
N N 0.0061 0.0033 'International Tables Vol C Tables 4.2.6.8 and 6.1.1.4'
O O 0.0106 0.0060 'International Tables Vol C Tables 4.2.6.8 and 6.1.1.4'
Cl Cl 0.1484 0.1585 'International Tables Vol C Tables 4.2.6.8 and 6.1.1.4'
Cu Cu 0.3201 1.2651 'International Tables Vol C Tables 4.2.6.8 and 6.1.1.4'
Dy Dy -0.1892 4.4098 'International Tables Vol C Tables 4.2.6.8 and 6.1.1.4'

loop_
_geom_angle_atom_site_label_1
_geom_angle_atom_site_label_2
_geom_angle_atom_site_label_3
_geom_angle
_geom_angle_site_symmetry_1
_geom_angle_site_symmetry_3
O4 Dy1 O1 138.0(2) . .
O4 Dy1 O7 131.9(2) . .
O1 Dy1 O7 83.6(3) . .
O4 Dy1 O13 78.0(2) . .
O1 Dy1 O13 139.3(2) . .
O7 Dy1 O13 78.5(2) . .
O4 Dy1 O5 91.3(3) . .
O1 Dy1 O5 73.3(3) . .
O7 Dy1 O5 77.5(2) . .
O13 Dy1 O5 135.8(2) . .
O4 Dy1 O3 84.2(3) . .
O1 Dy1 O3 76.0(3) . .
O7 Dy1 O3 139.0(2) . .
O13 Dy1 O3 94.2(2) . .
O5 Dy1 O3 127.6(2) . .
O4 Dy1 O6 133.8(3) . .
O1 Dy1 O6 73.7(2) . .
O7 Dy1 O6 68.7(2) . .
O13 Dy1 O6 65.7(2) . .
O5 Dy1 O6 134.7(2) . .
O3 Dy1 O6 71.5(2) . .
O4 Dy1 O22 64.0(3) . 2_666
O1 Dy1 O22 138.3(3) . 2_666
O7 Dy1 O22 68.1(2) . 2_666
O13 Dy1 O22 65.5(2) . 2_666
O5 Dy1 O22 71.1(2) . 2_666
O3 Dy1 O22 144.6(3) . 2_666
O6 Dy1 O22 119.4(2) . 2_666
O4 Dy1 N1 66.2(2) . .
O1 Dy1 N1 71.8(3) . .
O7 Dy1 N1 140.7(2) . .
O13 Dy1 N1 139.2(2) . .
O5 Dy1 N1 66.4(3) . .
O3 Dy1 N1 64.2(2) . .
O6 Dy1 N1 128.8(2) . .
O22 Dy1 N1 111.7(2) 2_666 .
O4 Dy1 Cu2 30.6(2) . 2_666
O1 Dy1 Cu2 148.16(17) . 2_666
O7 Dy1 Cu2 101.76(16) . 2_666
O13 Dy1 Cu2 71.97(14) . 2_666
O5 Dy1 Cu2 77.26(19) . 2_666
O3 Dy1 Cu2 114.3(2) . 2_666
O6 Dy1 Cu2 137.68(15) . 2_666
O22 Dy1 Cu2 33.64(17) 2_666 2_666
N1 Dy1 Cu2 85.53(18) . 2_666
O4 Dy1 H2H 57.2(13) . .
O1 Dy1 H2H 158(3) . .
O7 Dy1 H2H 93(3) . .
O13 Dy1 H2H 20.9(12) . .
O5 Dy1 H2H 128(4) . .
O3 Dy1 H2H 93(5) . .
O6 Dy1 H2H 85(2) . .
O22 Dy1 H2H 58(5) 2_666 .
N1 Dy1 H2H 121(2) . .
Cu2 Dy1 H2H 54(3) 2_666 .
O29 Dy2 O7 75.0(3) 2_666 .
O29 Dy2 O2 86.8(3) 2_666 .
O7 Dy2 O2 85.0(2) . .
O29 Dy2 O10 140.8(3) 2_666 .
O7 Dy2 O10 140.4(2) . .
O2 Dy2 O10 82.0(2) . .
O29 Dy2 O6 142.6(2) 2_666 .
O7 Dy2 O6 69.4(2) . .
O2 Dy2 O6 79.3(2) . .
O10 Dy2 O6 71.5(2) . .
O29 Dy2 O12 113.9(2) 2_666 .
O7 Dy2 O12 73.6(2) . .
O2 Dy2 O12 144.0(2) . .
O10 Dy2 O12 96.3(2) . .
O6 Dy2 O12 66.3(2) . .
O29 Dy2 O9 82.5(3) 2_666 .
O7 Dy2 O9 124.7(3) . .
O2 Dy2 O9 143.8(3) . .
O10 Dy2 O9 84.7(3) . .
O6 Dy2 O9 127.4(3) . .
O12 Dy2 O9 70.8(2) . .
O29 Dy2 O8 74.2(3) 2_666 .
O7 Dy2 O8 143.6(3) . .
O2 Dy2 O8 74.4(2) . .
O10 Dy2 O8 66.6(3) . .
O6 Dy2 O8 132.8(3) . .
O12 Dy2 O8 137.8(2) . .
O9 Dy2 O8 69.4(3) . .
O29 Dy2 H1H 155(4) 2_666 .
O7 Dy2 H1H 89(2) . .
O2 Dy2 H1H 73(4) . .
O10 Dy2 H1H 51.7(19) . .
O6 Dy2 H1H 20.7(12) . .
O12 Dy2 H1H 78(4) . .
O9 Dy2 H1H 122(4) . .
O8 Dy2 H1H 112.4(14) . .
O16 Dy3 O12 114.9(2) . .
O16 Dy3 O13 75.2(2) . .
O12 Dy3 O13 71.3(2) . .
O16 Dy3 O11 143.9(2) . .
O12 Dy3 O11 84.8(2) . .
O13 Dy3 O11 140.8(2) . .
O16 Dy3 O18 70.2(2) . .
O12 Dy3 O18 76.7(2) . .
O13 Dy3 O18 115.8(2) . .
O11 Dy3 O18 86.9(2) . .
O16 Dy3 O6 138.9(2) . .
O12 Dy3 O6 68.2(2) . .
O13 Dy3 O6 67.1(2) . .
O11 Dy3 O6 75.4(2) . .
O18 Dy3 O6 141.7(2) . .
O16 Dy3 O14 88.7(2) . .
O12 Dy3 O14 142.6(2) . .
O13 Dy3 O14 88.9(2) . .
O11 Dy3 O14 92.3(2) . .
O18 Dy3 O14 140.4(2) . .
O6 Dy3 O14 75.1(2) . .
O16 Dy3 O17 68.7(2) . .
O12 Dy3 O17 138.94(19) . .
O13 Dy3 O17 140.6(2) . .
O11 Dy3 O17 76.8(2) . .
O18 Dy3 O17 66.0(2) . .
O6 Dy3 O17 138.0(2) . .
O14 Dy3 O17 75.3(2) . .
O20 Dy4 O23 120.6(2) . .
O20 Dy4 O24 143.2(3) . .
O23 Dy4 O24 84.5(3) . .
O20 Dy4 O19 91.3(3) . .
O23 Dy4 O19 142.9(2) . .
O24 Dy4 O19 78.8(3) . .
O20 Dy4 O17 134.4(3) . .
O23 Dy4 O17 71.8(2) . .
O24 Dy4 O17 76.1(2) . .
O19 Dy4 O17 72.1(2) . .
O20 Dy4 O21 82.7(3) . .
O23 Dy4 O21 77.4(2) . .
O24 Dy4 O21 77.0(3) . .
O19 Dy4 O21 129.2(2) . .
O17 Dy4 O21 140.6(3) . .
O20 Dy4 O18 74.5(2) . .
O23 Dy4 O18 76.1(2) . .
O24 Dy4 O18 141.4(2) . .
O19 Dy4 O18 97.1(2) . .
O17 Dy4 O18 66.29(19) . .
O21 Dy4 O18 128.7(2) . .
O20 Dy4 N2 68.3(3) . .
O23 Dy4 N2 141.7(3) . .
O24 Dy4 N2 75.6(3) . .
O19 Dy4 N2 64.4(2) . .
O17 Dy4 N2 131.6(2) . .
O21 Dy4 N2 66.5(3) . .
O18 Dy4 N2 137.3(3) . .
O20 Dy4 H16H 103.1(16) . .
O23 Dy4 H16H 71(5) . .
O24 Dy4 H16H 57(2) . .
O19 Dy4 H16H 123(5) . .
O17 Dy4 H16H 122(2) . .
O21 Dy4 H16H 20.9(11) . .
O18 Dy4 H16H 140(5) . .
N2 Dy4 H16H 71(5) . .
O23 Dy5 O13 141.9(2) . 2_666
O23 Dy5 O7 94.8(2) . 2_666
O13 Dy5 O7 79.3(2) 2_666 2_666
O23 Dy5 O12 144.0(2) . 2_666
O13 Dy5 O12 70.8(2) 2_666 2_666
O7 Dy5 O12 74.3(2) 2_666 2_666
O23 Dy5 O18 76.9(2) . .
O13 Dy5 O18 87.9(2) 2_666 .
O7 Dy5 O18 147.1(2) 2_666 .
O12 Dy5 O18 129.5(2) 2_666 .
O23 Dy5 O16 79.3(2) . .
O13 Dy5 O16 127.5(2) 2_666 .
O7 Dy5 O16 141.6(2) 2_666 .
O12 Dy5 O16 88.3(2) 2_666 .
O18 Dy5 O16 68.9(2) . .
O23 Dy5 O22 73.5(2) . .
O13 Dy5 O22 69.1(2) 2_666 .
O7 Dy5 O22 71.0(2) 2_666 .
O12 Dy5 O22 130.6(2) 2_666 .
O18 Dy5 O22 76.2(2) . .
O16 Dy5 O22 139.6(2) . .
O23 Dy5 O26 70.0(2) . .
O13 Dy5 O26 142.2(2) 2_666 .
O7 Dy5 O26 77.8(2) 2_666 .
O12 Dy5 O26 74.2(2) 2_666 .
O18 Dy5 O26 126.4(2) . .
O16 Dy5 O26 64.4(2) . .
O22 Dy5 O26 128.9(3) . .
O23 Dy5 Dy1 111.42(15) . 2_666
O13 Dy5 Dy1 42.97(15) 2_666 2_666
O7 Dy5 Dy1 41.65(16) 2_666 2_666
O12 Dy5 Dy1 83.37(14) 2_666 2_666
O18 Dy5 Dy1 111.57(14) . 2_666
O16 Dy5 Dy1 169.26(15) . 2_666
O22 Dy5 Dy1 47.47(18) . 2_666
O26 Dy5 Dy1 119.28(18) . 2_666
O23 Dy5 Dy2 116.00(17) . 2_666
O13 Dy5 Dy2 81.38(15) 2_666 2_666
O7 Dy5 Dy2 37.14(15) 2_666 2_666
O12 Dy5 Dy2 39.52(16) 2_666 2_666
O18 Dy5 Dy2 167.05(16) . 2_666
O16 Dy5 Dy2 112.32(15) . 2_666
O22 Dy5 Dy2 106.29(18) . 2_666
O26 Dy5 Dy2 62.29(18) . 2_666
Dy1 Dy5 Dy2 64.67(3) 2_666 2_666
O23 Dy5 Dy3 177.27(15) . 2_666
O13 Dy5 Dy3 36.75(13) 2_666 2_666
O7 Dy5 Dy3 82.58(16) 2_666 2_666
O12 Dy5 Dy3 36.00(16) 2_666 2_666
O18 Dy5 Dy3 104.76(16) . 2_666
O16 Dy5 Dy3 103.31(15) . 2_666
O22 Dy5 Dy3 104.76(19) . 2_666
O26 Dy5 Dy3 110.19(18) . 2_666
Dy1 Dy5 Dy3 66.02(3) 2_666 2_666
Dy2 Dy5 Dy3 62.29(4) 2_666 2_666
O28 Dy6 O23 80.2(3) . .
O28 Dy6 O25 79.8(3) . .
O23 Dy6 O25 87.3(2) . .
O28 Dy6 O27 74.4(3) . .
O23 Dy6 O27 142.9(3) . .
O25 Dy6 O27 113.8(3) . .
O28 Dy6 O15 131.2(3) . .
O23 Dy6 O15 144.9(2) . .
O25 Dy6 O15 84.7(3) . .
O27 Dy6 O15 70.4(3) . .
O28 Dy6 O16 130.0(3) . .
O23 Dy6 O16 80.0(2) . .
O25 Dy6 O16 143.9(2) . .
O27 Dy6 O16 95.9(3) . .
O15 Dy6 O16 86.7(2) . .
O28 Dy6 O17 143.5(3) . .
O23 Dy6 O17 71.1(2) . .
O25 Dy6 O17 76.8(2) . .
O27 Dy6 O17 141.1(3) . .
O15 Dy6 O17 73.8(2) . .
O16 Dy6 O17 67.2(2) . .
O28 Dy6 O26 66.8(3) . .
O23 Dy6 O26 69.0(2) . .
O25 Dy6 O26 141.3(2) . .
O27 Dy6 O26 76.2(3) . .
O15 Dy6 O26 132.0(2) . .
O16 Dy6 O26 63.3(2) . .
O17 Dy6 O26 120.0(2) . .
O28 Dy6 Cu1 33.3(2) . .
O23 Dy6 Cu1 73.28(17) . .
O25 Dy6 Cu1 111.70(18) . .
O27 Dy6 Cu1 70.6(2) . .
O15 Dy6 Cu1 140.96(18) . .
O16 Dy6 Cu1 96.81(16) . .
O17 Dy6 Cu1 142.89(14) . .
O26 Dy6 Cu1 33.53(17) . .
O28 Dy6 H11H 61(2) . .
O23 Dy6 H11H 20(2) . .
O25 Dy6 H11H 79(4) . .
O27 Dy6 H11H 131(4) . .
O15 Dy6 H11H 158(4) . .
O16 Dy6 H11H 97(3) . .
O17 Dy6 H11H 87(3) . .
O26 Dy6 H11H 68(5) . .
Cu1 Dy6 H11H 61(4) . .
O26 Cu1 O29 96.6(3) . .
O26 Cu1 O28 87.0(3) . .
O29 Cu1 O28 163.7(4) . .
O26 Cu1 N3 174.1(4) . .
O29 Cu1 N3 89.3(4) . .
O28 Cu1 N3 87.3(4) . .
O26 Cu1 Dy6 47.1(2) . .
O29 Cu1 Dy6 142.1(2) . .
O28 Cu1 Dy6 39.9(2) . .
N3 Cu1 Dy6 127.1(3) . .
O20 Cu2 O4 156.9(3) . 2_666
O20 Cu2 O22 91.8(3) . .
O4 Cu2 O22 83.4(3) 2_666 .
O20 Cu2 Cl1 98.3(2) . .
O4 Cu2 Cl1 98.9(2) 2_666 .
O22 Cu2 Cl1 143.7(3) . .
O20 Cu2 Dy1 135.8(2) . 2_666
O4 Cu2 Dy1 37.3(2) 2_666 2_666
O22 Cu2 Dy1 46.5(2) . 2_666
Cl1 Cu2 Dy1 123.63(10) . 2_666
H7S Cl3S H4S1 144.2 . .
H7S Cl3S H4S2 93.4 . .
H4S1 Cl3S H4S2 91.2 . .
H7S Cl3S H4S3 118.9 . .
H4S1 Cl3S H4S3 96.4 . .
H4S2 Cl3S H4S3 91.7 . .
C1 O1 Dy1 140.9(6) . .
C1 O2 Dy2 132.2(6) . .
C14 O3 Dy1 127.5(6) . .
C14 O3 H21H 115(7) . .
Dy1 O3 H21H 114(7) . .
C16 O4 Cu2 121.9(6) . 2_666
C16 O4 Dy1 121.0(6) . .
Cu2 O4 Dy1 112.1(4) 2_666 .
C19 O5 Dy1 122.9(7) . .
C19 O5 H20H 105(10) . .
Dy1 O5 H20H 132(10) . .
Dy3 O6 Dy2 107.4(2) . .
Dy3 O6 Dy1 110.6(3) . .
Dy2 O6 Dy1 105.8(2) . .
Dy3 O6 H1H 101(10) . .
Dy2 O6 H1H 85(10) . .
Dy1 O6 H1H 142(10) . .
Dy2 O7 Dy1 111.8(3) . .
Dy2 O7 Dy5 105.2(2) . 2_666
Dy1 O7 Dy5 96.5(3) . 2_666
Dy2 O7 H3H 121(10) . .
Dy1 O7 H3H 113(10) . .
Dy5 O7 H3H 107(10) 2_666 .
C4S O7S H7S 109.2 . .
C3S O8S H8S 102.3 . .
C20 O10 Dy2 129.5(6) . .
C20 O11 Dy3 137.0(6) . .
Dy3 O12 Dy5 107.5(2) . 2_666
Dy3 O12 Dy2 109.5(2) . .
Dy5 O12 Dy2 102.3(2) 2_666 .
Dy3 O12 H4H 131(2) . .
Dy5 O12 H4H 99(10) 2_666 .
Dy2 O12 H4H 104(8) . .
Dy5 O13 Dy3 106.5(2) 2_666 .
Dy5 O13 Dy1 95.1(2) 2_666 .
Dy3 O13 Dy1 113.3(2) . .
Dy5 O13 H2H 111(10) 2_666 .
Dy3 O13 H2H 137(10) . .
Dy1 O13 H2H 84(10) . .
C39 O14 Dy3 133.9(6) . .
C39 O15 Dy6 138.8(6) . .
Dy3 O16 Dy6 112.3(2) . .
Dy3 O16 Dy5 109.9(3) . .
Dy6 O16 Dy5 94.2(2) . .
Dy3 O16 H9H 112(10) . .
Dy6 O16 H9H 120(10) . .
Dy5 O16 H9H 107(10) . .
Dy4 O17 Dy6 103.8(2) . .
Dy4 O17 Dy3 111.5(2) . .
Dy6 O17 Dy3 106.7(2) . .
Dy4 O17 H10H 124(6) . .
Dy6 O17 H10H 98(10) . .
Dy3 O17 H10H 110(4) . .
Dy5 O18 Dy3 107.8(2) . .
Dy5 O18 Dy4 98.3(2) . .
Dy3 O18 Dy4 110.9(2) . .
Dy5 O18 H12H 116(10) . .
Dy3 O18 H12H 125(10) . .
Dy4 O18 H12H 94(10) . .
C34 O19 Dy4 127.1(6) . .
C34 O19 H17H 125(10) . .
Dy4 O19 H17H 103(10) . .
C36 O20 Cu2 122.9(6) . .
C36 O20 Dy4 114.9(6) . .
Cu2 O20 Dy4 119.4(4) . .
C38 O21 Dy4 122.5(7) . .
C38 O21 H16H 109(10) . .
Dy4 O21 H16H 82(10) . .
Cu2 O22 Dy5 138.2(4) . .
Cu2 O22 Dy1 99.8(3) . 2_666
Dy5 O22 Dy1 89.0(2) . 2_666
Cu2 O22 H14H 103(10) . .
Dy5 O22 H14H 112(10) . .
Dy1 O22 H14H 111(10) 2_666 .
Dy6 O23 Dy4 109.6(3) . .
Dy6 O23 Dy5 98.2(2) . .
Dy4 O23 Dy5 102.4(3) . .
Dy6 O23 H11H 97(10) . .
Dy4 O23 H11H 122(10) . .
Dy5 O23 H11H 124(10) . .
C52 O24 Dy4 135.9(6) . .
C52 O25 Dy6 132.8(7) . .
Cu1 O26 Dy5 130.8(3) . .
Cu1 O26 Dy6 99.3(3) . .
Dy5 O26 Dy6 90.3(2) . .
Cu1 O26 H13H 111(10) . .
Dy5 O26 H13H 112(10) . .
Dy6 O26 H13H 108(10) . .
C65 O28 Cu1 112.2(7) . .
C65 O28 Dy6 141.0(7) . .
Cu1 O28 Dy6 106.7(4) . .
C68 O29 Cu1 109.7(7) . .
C68 O29 Dy2 128.8(7) . 2_666
Cu1 O29 Dy2 121.4(3) . 2_666
C70 O30 H30 109.5 . .
C17 N1 C18 110.7(8) . .
C17 N1 C15 111.7(9) . .
C18 N1 C15 108.2(8) . .
C17 N1 Dy1 110.4(5) . .
C18 N1 Dy1 107.5(6) . .
C15 N1 Dy1 108.2(5) . .
C33 N2 C37 108.6(9) . .
C33 N2 C35 110.8(9) . .
C37 N2 C35 110.6(9) . .
C33 N2 Dy4 108.7(6) . .
C37 N2 Dy4 108.8(7) . .
C35 N2 Dy4 109.3(6) . .
C67 N3 C69 111.6(12) . .
C67 N3 C66 113.8(11) . .
C69 N3 C66 114.3(12) . .
C67 N3 Cu1 102.0(8) . .
C69 N3 Cu1 110.1(9) . .
C66 N3 Cu1 104.0(8) . .
O1 C1 O2 126.5(9) . .
O1 C1 C2 115.7(9) . .
O2 C1 C2 117.8(9) . .
C3 C2 C7 119.9(10) . .
C3 C2 C1 116.9(11) . .
C7 C2 C1 123.1(11) . .
C2 C3 C4 120.9(12) . .
C2 C3 H3 119.6 . .
C4 C3 H3 119.6 . .
C5 C4 C3 120.9(12) . .
C5 C4 H4 119.6 . .
C3 C4 H4 119.6 . .
O7S C4S H4S1 109.4 . .
O7S C4S H4S2 109.7 . .
H4S1 C4S H4S2 109.5 . .
O7S C4S H4S3 109.4 . .
H4S1 C4S H4S3 109.5 . .
H4S2 C4S H4S3 109.5 . .
C4 C5 C6 119.3(11) . .
C4 C5 H5 120.4 . .
C6 C5 H5 120.4 . .
C5 C6 C7 121.7(12) . .
C5 C6 H6 119.1 . .
C7 C6 H6 119.1 . .
C6 C7 C2 117.3(11) . .
C6 C7 C8 119.6(11) . .
C2 C7 C8 122.9(9) . .
C13 C8 C9 117.7(14) . .
C13 C8 C7 121.7(12) . .
C9 C8 C7 120.5(12) . .
C8 C9 C10 121.6(16) . .
C8 C9 H9 119.2 . .
C10 C9 H9 119.2 . .
C11 C10 C9 120.1(19) . .
C11 C10 H10 120.0 . .
C9 C10 H10 120.0 . .
C10 C11 C12 118.6(18) . .
C10 C11 H11 120.7 . .
C12 C11 H11 120.7 . .
C13 C12 C11 121.2(16) . .
C13 C12 H12 119.4 . .
C11 C12 H12 119.4 . .
C12 C13 C8 120.9(16) . .
C12 C13 H13 119.6 . .
C8 C13 H13 119.6 . .
O3 C14 C15 108.2(9) . .
O3 C14 H14A 110.1 . .
C15 C14 H14A 110.1 . .
O3 C14 H14B 110.1 . .
C15 C14 H14B 110.1 . .
H14A C14 H14B 108.4 . .
C14 C15 N1 112.2(8) . .
C14 C15 H15A 109.2 . .
N1 C15 H15A 109.2 . .
C14 C15 H15B 109.2 . .
N1 C15 H15B 109.2 . .
H15A C15 H15B 107.9 . .
O4 C16 C17 108.0(9) . .
O4 C16 H16A 110.1 . .
C17 C16 H16A 110.1 . .
O4 C16 H16B 110.1 . .
C17 C16 H16B 110.1 . .
H16A C16 H16B 108.4 . .
N1 C17 C16 110.2(8) . .
N1 C17 H17A 109.6 . .
C16 C17 H17A 109.6 . .
N1 C17 H17B 109.6 . .
C16 C17 H17B 109.6 . .
H17A C17 H17B 108.1 . .
N1 C18 C19 111.1(8) . .
N1 C18 H18A 109.4 . .
C19 C18 H18A 109.4 . .
N1 C18 H18B 109.4 . .
C19 C18 H18B 109.4 . .
H18A C18 H18B 108.0 . .
O5 C19 C18 106.4(9) . .
O5 C19 H19A 110.4 . .
C18 C19 H19A 110.4 . .
O5 C19 H19B 110.4 . .
C18 C19 H19B 110.4 . .
H19A C19 H19B 108.6 . .
O11 C20 O10 125.0(10) . .
O11 C20 C21 116.6(10) . .
O10 C20 C21 118.4(9) . .
C26 C21 C22 120.3(11) . .
C26 C21 C20 123.6(11) . .
C22 C21 C20 116.0(10) . .
C23 C22 C21 119.1(14) . .
C23 C22 H22 120.5 . .
C21 C22 H22 120.5 . .
C22 C23 C24 118.8(15) . .
C22 C23 H23 120.6 . .
C24 C23 H23 120.6 . .
C25 C24 C23 121.4(12) . .
C25 C24 H24 119.3 . .
C23 C24 H24 119.3 . .
C24 C25 C26 122.7(13) . .
C24 C25 H25 118.7 . .
C26 C25 H25 118.7 . .
C25 C26 C21 117.6(13) . .
C25 C26 C27 119.8(12) . .
C21 C26 C27 122.3(10) . .
C28 C27 C32 121.1(15) . .
C28 C27 C26 118.1(14) . .
C32 C27 C26 120.7(11) . .
C27 C28 C29 116.4(16) . .
C27 C28 H28 121.8 . .
C29 C28 H28 121.8 . .
C30 C29 C28 123.2(17) . .
C30 C29 H29 118.4 . .
C28 C29 H29 118.4 . .
C29 C30 C31 119.7(18) . .
C29 C30 H30A 120.1 . .
C31 C30 H30A 120.1 . .
C30 C31 C32 120.9(19) . .
C30 C31 H31 119.5 . .
C32 C31 H31 119.5 . .
C31 C32 C27 118.6(15) . .
C31 C32 H32 120.7 . .
C27 C32 H32 120.7 . .
N2 C33 C34 110.3(9) . .
N2 C33 H33A 109.6 . .
C34 C33 H33A 109.6 . .
N2 C33 H33B 109.6 . .
C34 C33 H33B 109.6 . .
H33A C33 H33B 108.1 . .
O19 C34 C33 106.2(9) . .
O19 C34 H34A 110.5 . .
C33 C34 H34A 110.5 . .
O19 C34 H34B 110.5 . .
C33 C34 H34B 110.5 . .
H34A C34 H34B 108.7 . .
N2 C35 C36 111.1(9) . .
N2 C35 H35A 109.4 . .
C36 C35 H35A 109.4 . .
N2 C35 H35B 109.4 . .
C36 C35 H35B 109.4 . .
H35A C35 H35B 108.0 . .
O20 C36 C35 109.1(10) . .
O20 C36 H36A 109.9 . .
C35 C36 H36A 109.9 . .
O20 C36 H36B 109.9 . .
C35 C36 H36B 109.9 . .
H36A C36 H36B 108.3 . .
N2 C37 C38 110.2(9) . .
N2 C37 H37A 109.6 . .
C38 C37 H37A 109.6 . .
N2 C37 H37B 109.6 . .
C38 C37 H37B 109.6 . .
H37A C37 H37B 108.1 . .
O21 C38 C37 108.4(10) . .
O21 C38 H38A 110.0 . .
C37 C38 H38A 110.0 . .
O21 C38 H38B 110.0 . .
C37 C38 H38B 110.0 . .
H38A C38 H38B 108.4 . .
O15 C39 O14 127.5(9) . .
O15 C39 C40 117.1(9) . .
O14 C39 C40 115.4(9) . .
C41 C40 C45 120.6(11) . .
C41 C40 C39 119.2(11) . .
C45 C40 C39 120.2(11) . .
C40 C41 C42 121.7(13) . .
C40 C41 H41 119.2 . .
C42 C41 H41 119.2 . .
C43 C42 C41 118.3(14) . .
C43 C42 H42 120.9 . .
C41 C42 H42 120.9 . .
C42 C43 C44 121.9(12) . .
C42 C43 H43 119.1 . .
C44 C43 H43 119.1 . .
C45 C44 C43 120.3(13) . .
C45 C44 H44 119.9 . .
C43 C44 H44 119.9 . .
C44 C45 C40 117.2(13) . .
C44 C45 C46 118.7(12) . .
C40 C45 C46 123.9(10) . .
C47 C46 C51 118.5(15) . .
C47 C46 C45 121.5(12) . .
C51 C46 C45 120.0(13) . .
C46 C47 C48 124.3(15) . .
C46 C47 H47 117.8 . .
C48 C47 H47 117.8 . .
C49 C48 C47 116.0(16) . .
C49 C48 H48 122.0 . .
C47 C48 H48 122.0 . .
C50 C49 C48 123.1(19) . .
C50 C49 H49 118.4 . .
C48 C49 H49 118.4 . .
C49 C50 C51 119.3(19) . .
C49 C50 H50 120.3 . .
C51 C50 H50 120.3 . .
C46 C51 C50 118.6(17) . .
C46 C51 H51 120.7 . .
C50 C51 H51 120.7 . .
O24 C52 O25 127.0(10) . .
O24 C52 C53 116.7(10) . .
O25 C52 C53 115.9(10) . .
C54 C53 C58 121.0(12) . .
C54 C53 C52 118.1(12) . .
C58 C53 C52 120.9(11) . .
C53 C54 C55 121.1(15) . .
C53 C54 H54 119.4 . .
C55 C54 H54 119.4 . .
C56 C55 C54 118.7(16) . .
C56 C55 H55 120.6 . .
C54 C55 H55 120.6 . .
C57 C56 C55 121.5(13) . .
C57 C56 H56 119.2 . .
C55 C56 H56 119.2 . .
C56 C57 C58 119.6(15) . .
C56 C57 H57 120.2 . .
C58 C57 H57 120.2 . .
C57 C58 C53 118.0(14) . .
C57 C58 C59 120.2(13) . .
C53 C58 C59 121.7(11) . .
C64 C59 C60 120.4(15) . .
C64 C59 C58 120.3(13) . .
C60 C59 C58 118.8(14) . .
C61 C60 C59 117.2(16) . .
C61 C60 H60 121.4 . .
C59 C60 H60 121.4 . .
C62 C61 C60 122.4(17) . .
C62 C61 H61 118.8 . .
C60 C61 H61 118.8 . .
C61 C62 C63 119.9(18) . .
C61 C62 H62 120.1 . .
C63 C62 H62 120.1 . .
C64 C63 C62 118(2) . .
C64 C63 H63 120.8 . .
C62 C63 H63 120.8 . .
C59 C64 C63 121.7(17) . .
C59 C64 H64 119.2 . .
C63 C64 H64 119.2 . .
O28 C65 C66 110.8(10) . .
O28 C65 H65A 109.5 . .
C66 C65 H65A 109.5 . .
O28 C65 H65B 109.5 . .
C66 C65 H65B 109.5 . .
H65A C65 H65B 108.1 . .
C65 C66 N3 111.5(11) . .
C65 C66 H66A 109.3 . .
N3 C66 H66A 109.3 . .
C65 C66 H66B 109.3 . .
N3 C66 H66B 109.3 . .
H66A C66 H66B 108.0 . .
N3 C67 C68 110.8(11) . .
N3 C67 H67A 109.5 . .
C68 C67 H67A 109.5 . .
N3 C67 H67B 109.5 . .
C68 C67 H67B 109.5 . .
H67A C67 H67B 108.1 . .
O29 C68 C67 109.9(10) . .
O29 C68 H68A 109.7 . .
C67 C68 H68A 109.7 . .
O29 C68 H68B 109.7 . .
C67 C68 H68B 109.7 . .
H68A C68 H68B 108.2 . .
C70 C69 N3 115.4(13) . .
C70 C69 H69A 108.4 . .
N3 C69 H69A 108.4 . .
C70 C69 H69B 108.4 . .
N3 C69 H69B 108.4 . .
H69A C69 H69B 107.5 . .
C69 C70 O30 109.4(16) . .
C69 C70 H70A 109.8 . .
O30 C70 H70A 109.8 . .
C69 C70 H70B 109.8 . .
O30 C70 H70B 109.8 . .
H70A C70 H70B 108.2 . .

loop_
_geom_bond_atom_site_label_1
_geom_bond_atom_site_label_2
_geom_bond_distance
_geom_bond_site_symmetry_2
Dy1 O4 2.305(7) .
Dy1 O1 2.350(7) .
Dy1 O7 2.356(7) .
Dy1 O13 2.410(6) .
Dy1 O5 2.418(7) .
Dy1 O3 2.417(8) .
Dy1 O6 2.448(6) .
Dy1 O22 2.596(8) 2_666
Dy1 N1 2.702(8) .
Dy1 Cu2 3.5255(17) 2_666
Dy1 H2H 2.48(19) .
Dy2 O29 2.330(8) 2_666
Dy2 O7 2.337(6) .
Dy2 O2 2.367(6) .
Dy2 O10 2.405(7) .
Dy2 O6 2.425(7) .
Dy2 O12 2.432(7) .
Dy2 O9 2.456(7) .
Dy2 O8 2.483(7) .
Dy2 H1H 2.50(19) .
Dy3 O16 2.295(7) .
Dy3 O12 2.335(6) .
Dy3 O13 2.366(6) .
Dy3 O11 2.372(6) .
Dy3 O18 2.398(5) .
Dy3 O6 2.406(6) .
Dy3 O14 2.406(6) .
Dy3 O17 2.432(6) .
Dy4 O20 2.280(7) .
Dy4 O23 2.317(7) .
Dy4 O24 2.352(7) .
Dy4 O19 2.370(7) .
Dy4 O17 2.382(6) .
Dy4 O21 2.427(7) .
Dy4 O18 2.432(6) .
Dy4 N2 2.628(8) .
Dy4 H16H 2.5(2) .
Dy5 O23 2.342(7) .
Dy5 O13 2.363(6) 2_666
Dy5 O7 2.364(7) 2_666
Dy5 O12 2.365(6) 2_666
Dy5 O18 2.367(6) .
Dy5 O16 2.408(6) .
Dy5 O22 2.424(7) .
Dy5 O26 2.440(7) .
Dy5 Dy1 3.5220(12) 2_666
Dy5 Dy2 3.7355(10) 2_666
Dy5 Dy3 3.7902(14) 2_666
Dy6 O28 2.276(8) .
Dy6 O23 2.314(6) .
Dy6 O25 2.334(7) .
Dy6 O27 2.352(8) .
Dy6 O15 2.363(6) .
Dy6 O16 2.398(7) .
Dy6 O17 2.425(7) .
Dy6 O26 2.522(8) .
Dy6 Cu1 3.3949(18) .
Dy6 H11H 2.58(18) .
Cu1 O26 1.900(8) .
Cu1 O29 1.946(7) .
Cu1 O28 1.948(8) .
Cu1 N3 1.991(11) .
Cu2 O20 1.922(7) .
Cu2 O4 1.938(8) 2_666
Cu2 O22 1.982(8) .
Cu2 Cl1 2.259(3) .
Cu2 Dy1 3.5255(17) 2_666
Cl3S H7S 1.6870 .
Cl3S H4S1 1.0784 .
Cl3S H4S2 1.1599 .
Cl3S H4S3 1.0684 .
O1 C1 1.240(12) .
O1S O10S 1.79(6) 1_545
O2 C1 1.260(12) .
O3 C14 1.447(11) .
O3 H21H 0.889(10) .
O4 C16 1.416(13) .
O4 Cu2 1.938(8) 2_666
O5 C19 1.452(11) .
O5 H20H 0.889(10) .
O6 H1H 0.890(10) .
O7 Dy5 2.364(7) 2_666
O7 H3H 0.888(10) .
O7S C4S 1.450(10) .
O7S H7S 0.8432 .
O8S C3S 1.436(10) .
O8S H8S 0.7800 .
O10 C20 1.256(13) .
O10S O1S 1.79(6) 1_565
O11 C20 1.242(12) .
O12 Dy5 2.365(6) 2_666
O12 H4H 0.889(10) .
O13 Dy5 2.363(6) 2_666
O13 H2H 0.890(10) .
O14 C39 1.262(13) .
O15 C39 1.247(12) .
O16 H9H 0.890(10) .
O17 H10H 0.889(10) .
O18 H12H 0.892(10) .
O19 C34 1.447(12) .
O19 H17H 0.890(11) .
O20 C36 1.410(13) .
O21 C38 1.393(13) .
O21 H16H 0.891(10) .
O22 Dy1 2.596(8) 2_666
O22 H14H 0.891(10) .
O23 H11H 0.889(10) .
O24 C52 1.243(13) .
O25 C52 1.263(13) .
O26 H13H 0.891(10) .
O28 C65 1.437(14) .
O29 C68 1.416(14) .
O29 Dy2 2.330(8) 2_666
O30 C70 1.50(2) .
O30 H30 0.8400 .
N1 C17 1.481(13) .
N1 C18 1.489(14) .
N1 C15 1.494(13) .
N2 C33 1.473(13) .
N2 C37 1.484(15) .
N2 C35 1.494(16) .
N3 C67 1.487(17) .
N3 C69 1.508(19) .
N3 C66 1.517(18) .
C1 C2 1.510(13) .
C2 C3 1.365(16) .
C2 C7 1.422(16) .
C3 C4 1.381(16) .
C3 H3 0.9500 .
C3S H3S1 0.9800 .
C3S H3S2 0.9800 .
C3S H3S3 0.9800 .
C4 C5 1.363(19) .
C4 H4 0.9500 .
C4S H4S1 0.9799 .
C4S H4S2 0.9800 .
C4S H4S3 0.9800 .
C5 C6 1.381(18) .
C5 H5 0.9500 .
C6 C7 1.401(15) .
C6 H6 0.9500 .
C7 C8 1.455(18) .
C8 C13 1.385(16) .
C8 C9 1.40(2) .
C9 C10 1.38(2) .
C9 H9 0.9500 .
C10 C11 1.38(3) .
C10 H10 0.9500 .
C11 C12 1.39(3) .
C11 H11 0.9500 .
C12 C13 1.37(2) .
C12 H12 0.9500 .
C13 H13 0.9500 .
C14 C15 1.500(16) .
C14 H14A 0.9900 .
C14 H14B 0.9900 .
C15 H15A 0.9900 .
C15 H15B 0.9900 .
C16 C17 1.548(14) .
C16 H16A 0.9900 .
C16 H16B 0.9900 .
C17 H17A 0.9900 .
C17 H17B 0.9900 .
C18 C19 1.535(17) .
C18 H18A 0.9900 .
C18 H18B 0.9900 .
C19 H19A 0.9900 .
C19 H19B 0.9900 .
C20 C21 1.491(14) .
C21 C26 1.404(15) .
C21 C22 1.411(18) .
C22 C23 1.394(17) .
C22 H22 0.9500 .
C23 C24 1.40(2) .
C23 H23 0.9500 .
C24 C25 1.31(2) .
C24 H24 0.9500 .
C25 C26 1.392(19) .
C25 H25 0.9500 .
C26 C27 1.51(2) .
C27 C28 1.407(18) .
C27 C32 1.399(19) .
C28 C29 1.39(3) .
C28 H28 0.9500 .
C29 C30 1.35(3) .
C29 H29 0.9500 .
C30 C31 1.37(3) .
C30 H30A 0.9500 .
C31 C32 1.39(2) .
C31 H31 0.9500 .
C32 H32 0.9500 .
C33 C34 1.496(16) .
C33 H33A 0.9900 .
C33 H33B 0.9900 .
C34 H34A 0.9900 .
C34 H34B 0.9900 .
C35 C36 1.535(18) .
C35 H35A 0.9900 .
C35 H35B 0.9900 .
C36 H36A 0.9900 .
C36 H36B 0.9900 .
C37 C38 1.536(16) .
C37 H37A 0.9900 .
C37 H37B 0.9900 .
C38 H38A 0.9900 .
C38 H38B 0.9900 .
C39 C40 1.526(14) .
C40 C41 1.362(17) .
C40 C45 1.420(17) .
C41 C42 1.402(16) .
C41 H41 0.9500 .
C42 C43 1.34(2) .
C42 H42 0.9500 .
C43 C44 1.41(2) .
C43 H43 0.9500 .
C44 C45 1.391(17) .
C44 H44 0.9500 .
C45 C46 1.464(19) .
C46 C47 1.366(18) .
C46 C51 1.42(2) .
C47 C48 1.40(2) .
C47 H47 0.9500 .
C48 C49 1.40(2) .
C48 H48 0.9500 .
C49 C50 1.36(2) .
C49 H49 0.9500 .
C50 C51 1.44(2) .
C50 H50 0.9500 .
C51 H51 0.9500 .
C52 C53 1.507(14) .
C53 C54 1.345(19) .
C53 C58 1.425(18) .
C54 C55 1.417(19) .
C54 H54 0.9500 .
C55 C56 1.38(3) .
C55 H55 0.9500 .
C56 C57 1.38(2) .
C56 H56 0.9500 .
C57 C58 1.424(17) .
C57 H57 0.9500 .
C58 C59 1.48(2) .
C59 C64 1.37(2) .
C59 C60 1.402(18) .
C60 C61 1.39(2) .
C60 H60 0.9500 .
C61 C62 1.37(2) .
C61 H61 0.9500 .
C62 C63 1.39(3) .
C62 H62 0.9500 .
C63 C64 1.39(2) .
C63 H63 0.9500 .
C64 H64 0.9500 .
C65 C66 1.494(18) .
C65 H65A 0.9900 .
C65 H65B 0.9900 .
C66 H66A 0.9900 .
C66 H66B 0.9900 .
C67 C68 1.54(2) .
C67 H67A 0.9900 .
C67 H67B 0.9900 .
C68 H68A 0.9900 .
C68 H68B 0.9900 .
C69 C70 1.47(2) .
C69 H69A 0.9900 .
C69 H69B 0.9900 .
C70 H70A 0.9900 .
C70 H70B 0.9900 .
